data_7014591
loop_
_publ_author_name
'Lane, Stephanie Renee'
'Sisay, Nebiat'
'Carney, Brett'
'Dannoon, Shorouk'
'Williams, Stephen'
'Engelbrecht, Hendrik Petrus'
'Barnes, Charles Leslie'
'Jurisson, Silvia Sabine'

_publ_section_title
;
 Re(V) and Re(III) complexes with sal2phen and triphenylphosphine:
 rearrangement, oxidation and reduction.
;
_journal_issue 1
_journal_name_full 'Dalton transactions (Cambridge, England : 2003)'
_journal_page_first 269
_journal_page_last 276
_journal_paper_doi 10.1039/c0dt00993h
_journal_volume 40
_journal_year 2011
_chemical_formula_sum 'C38.5 H32 Cl F6 N2 O3 P2 Re'
_chemical_formula_weight 968.25
_space_group_IT_number 34
_symmetry_cell_setting orthorhombic
_symmetry_Int_Tables_number 34
_symmetry_space_group_name_Hall 'P 2 -2n'
_symmetry_space_group_name_H-M 'P n n 2'
_atom_sites_solution_hydrogens geom
_atom_sites_solution_primary direct
_atom_sites_solution_secondary difmap
_audit_creation_method SHELXL-97
_cell_angle_alpha 90.00
_cell_angle_beta 90.00
_cell_angle_gamma 90.00
_cell_formula_units_Z 4
_cell_length_a 21.0703(15)
_cell_length_b 11.3780(8)
_cell_length_c 15.0859(11)
_cell_measurement_reflns_used 7142
_cell_measurement_temperature 173(2)
_cell_measurement_theta_max 26.9
_cell_measurement_theta_min 2.4
_cell_volume 3616.7(4)
_computing_cell_refinement 'SAINT (Bruker, 1998)'
_computing_data_collection 'SMART (Bruker, 1998)'
_computing_data_reduction 'SAINT (Bruker, 1998)'
_computing_molecular_graphics 'ORTEP-III (Burnett & Johnson, 1996)'
_computing_publication_material 'CIFTAB (Sheldrick, 1997)'
_computing_structure_refinement 'SHELXL-97 (Sheldrick, 1997)'
_computing_structure_solution 'SHELXS-97 (Sheldrick, 1997)'
_diffrn_ambient_temperature 173(2)
_diffrn_measured_fraction_theta_full 0.999
_diffrn_measured_fraction_theta_max 0.999
_diffrn_measurement_device_type 'Bruker SMART CCD area detector'
_diffrn_measurement_method 'omega scans'
_diffrn_radiation_monochromator graphite
_diffrn_radiation_source 'fine-focus sealed tube'
_diffrn_radiation_type MoK\a
_diffrn_radiation_wavelength 0.71073
_diffrn_reflns_av_R_equivalents 0.0589
_diffrn_reflns_av_sigmaI/netI 0.0765
_diffrn_reflns_limit_h_max 26
_diffrn_reflns_limit_h_min -22
_diffrn_reflns_limit_k_max 14
_diffrn_reflns_limit_k_min -14
_diffrn_reflns_limit_l_max 19
_diffrn_reflns_limit_l_min -19
_diffrn_reflns_number 25028
_diffrn_reflns_theta_full 27.17
_diffrn_reflns_theta_max 27.17
_diffrn_reflns_theta_min 1.66
_exptl_absorpt_coefficient_mu 3.595
_exptl_absorpt_correction_T_max 0.84
_exptl_absorpt_correction_T_min 0.51
_exptl_absorpt_correction_type multi-scan
_exptl_absorpt_process_details
;
Data were corrected for decay and absorption using the program SADABS
(Sheldrick, G. M. (2003). SADABS. Version 2.10. University of
G\"ottingen, Germany).
;
_exptl_crystal_colour red
_exptl_crystal_density_diffrn 1.778
_exptl_crystal_density_method 'not measured'
_exptl_crystal_description needle
_exptl_crystal_F_000 1908
_exptl_crystal_size_max 0.40
_exptl_crystal_size_mid 0.05
_exptl_crystal_size_min 0.05
_refine_diff_density_max 0.879
_refine_diff_density_min -0.772
_refine_diff_density_rms 0.108
_refine_ls_abs_structure_details 'Flack H D (1983), Acta Cryst. A39, 876-881'
_refine_ls_abs_structure_Flack 0.015(7)
_refine_ls_extinction_method none
_refine_ls_goodness_of_fit_ref 1.013
_refine_ls_hydrogen_treatment constr
_refine_ls_matrix_type full
_refine_ls_number_parameters 485
_refine_ls_number_reflns 7838
_refine_ls_number_restraints 1
_refine_ls_restrained_S_all 1.013
_refine_ls_R_factor_all 0.0602
_refine_ls_R_factor_gt 0.0374
_refine_ls_shift/su_max 0.001
_refine_ls_shift/su_mean 0.000
_refine_ls_structure_factor_coef Fsqd
_refine_ls_weighting_details 'calc w=1/[\s^2^(Fo^2^)+(0.0028P)^2^+0.0000P] where P=(Fo^2^+2Fc^2^)/3'
_refine_ls_weighting_scheme calc
_refine_ls_wR_factor_gt 0.0608
_refine_ls_wR_factor_ref 0.0662
_reflns_number_gt 6143
_reflns_number_total 7838
_reflns_threshold_expression >2sigma(I)
_cod_data_source_file C0DT00993H.TXT
_cod_data_source_block ReOPPH3Sal
_cod_original_sg_symbol_H-M Pnn2
_cod_original_formula_sum 'C38.50 H32 Cl F6 N2 O3 P2 Re'
_cod_database_code 7014591

loop_
_symmetry_equiv_pos_as_xyz
'x, y, z'
'-x, -y, z'
'-x+1/2, y+1/2, z+1/2'
'x+1/2, -y+1/2, z+1/2'

loop_
_atom_site_label
_atom_site_type_symbol
_atom_site_fract_x
_atom_site_fract_y
_atom_site_fract_z
_atom_site_U_iso_or_equiv
_atom_site_adp_type
_atom_site_occupancy
_atom_site_symmetry_multiplicity
_atom_site_calc_flag
_atom_site_refinement_flags
_atom_site_disorder_assembly
_atom_site_disorder_group
Re1 Re 0.378610(8) 0.419691(16) 0.33462(3) 0.02196(6) Uani 1 1 d . . .
P1 P 0.27885(7) 0.52481(14) 0.37457(10) 0.0240(4) Uani 1 1 d . . .
O1 O 0.34804(19) 0.4463(3) 0.2126(3) 0.0286(10) Uani 1 1 d . . .
N1 N 0.4529(2) 0.3133(4) 0.2905(3) 0.0223(11) Uani 1 1 d . . .
C1 C 0.3827(3) 0.4279(5) 0.1388(4) 0.0272(13) Uani 1 1 d . . .
O2 O 0.33177(14) 0.2731(3) 0.3432(4) 0.0219(8) Uani 1 1 d . . .
N2 N 0.4150(2) 0.3545(4) 0.4621(3) 0.0240(11) Uani 1 1 d . . .
H2 H 0.4334 0.4183 0.4908 0.029 Uiso 1 1 calc R . .
C2 C 0.4407(3) 0.3655(5) 0.1347(4) 0.0287(15) Uani 1 1 d . . .
O3 O 0.42321(17) 0.5411(3) 0.3544(3) 0.0275(11) Uani 1 1 d . . .
C3 C 0.4708(3) 0.3107(6) 0.2093(5) 0.0260(17) Uani 1 1 d . . .
H3 H 0.5083 0.2675 0.1971 0.031 Uiso 1 1 calc R . .
C4 C 0.4839(3) 0.2459(5) 0.3582(3) 0.0234(15) Uani 1 1 d . . .
C5 C 0.4661(3) 0.2703(6) 0.4442(5) 0.0267(18) Uani 1 1 d . . .
C6 C 0.3660(3) 0.3041(5) 0.5245(4) 0.0284(15) Uani 1 1 d . . .
H6A H 0.3860 0.2883 0.5827 0.034 Uiso 1 1 calc R . .
H6B H 0.3318 0.3625 0.5337 0.034 Uiso 1 1 calc R . .
C7 C 0.3376(3) 0.1917(5) 0.4889(4) 0.0253(14) Uani 1 1 d . . .
C8 C 0.3210(3) 0.1819(5) 0.4002(4) 0.0206(13) Uani 1 1 d . . .
C9 C 0.3573(3) 0.4734(6) 0.0594(4) 0.0313(15) Uani 1 1 d . . .
H9 H 0.3192 0.5181 0.0609 0.038 Uiso 1 1 calc R . .
C10 C 0.3871(4) 0.4535(6) -0.0199(4) 0.0391(18) Uani 1 1 d . . .
H10 H 0.3687 0.4829 -0.0730 0.047 Uiso 1 1 calc R . .
C11 C 0.4427(5) 0.3921(6) -0.0242(5) 0.043(2) Uani 1 1 d . . .
H11 H 0.4629 0.3798 -0.0797 0.052 Uiso 1 1 calc R . .
C12 C 0.4692(3) 0.3484(6) 0.0517(4) 0.0398(18) Uani 1 1 d . . .
H12 H 0.5078 0.3054 0.0482 0.048 Uiso 1 1 calc R . .
C13 C 0.5305(2) 0.1605(5) 0.3413(6) 0.0314(13) Uani 1 1 d . . .
H13 H 0.5419 0.1417 0.2820 0.038 Uiso 1 1 calc R . .
C14 C 0.5591(3) 0.1051(6) 0.4097(5) 0.0426(19) Uani 1 1 d . . .
H14 H 0.5902 0.0468 0.3978 0.051 Uiso 1 1 calc R . .
C15 C 0.5442(4) 0.1314(6) 0.4970(5) 0.0420(19) Uani 1 1 d . . .
H15 H 0.5660 0.0935 0.5441 0.050 Uiso 1 1 calc R . .
C16 C 0.4971(3) 0.2133(6) 0.5152(5) 0.0344(16) Uani 1 1 d . . .
H16 H 0.4859 0.2309 0.5747 0.041 Uiso 1 1 calc R . .
C17 C 0.3278(3) 0.0977(5) 0.5442(4) 0.0279(15) Uani 1 1 d . . .
H17 H 0.3398 0.1037 0.6048 0.033 Uiso 1 1 calc R . .
C18 C 0.3010(3) -0.0050(6) 0.5142(4) 0.0362(17) Uani 1 1 d . . .
H18 H 0.2941 -0.0688 0.5536 0.043 Uiso 1 1 calc R . .
C19 C 0.2843(3) -0.0142(6) 0.4258(4) 0.0303(15) Uani 1 1 d . . .
H19 H 0.2658 -0.0847 0.4043 0.036 Uiso 1 1 calc R . .
C20 C 0.2943(3) 0.0787(5) 0.3690(4) 0.0267(13) Uani 1 1 d . . .
H20 H 0.2829 0.0719 0.3083 0.032 Uiso 1 1 calc R . .
C21 C 0.2712(3) 0.5867(5) 0.4850(4) 0.0285(14) Uani 1 1 d . . .
C22 C 0.3244(3) 0.6208(5) 0.5308(4) 0.0308(15) Uani 1 1 d . . .
H22 H 0.3652 0.6080 0.5059 0.037 Uiso 1 1 calc R . .
C23 C 0.3190(4) 0.6735(6) 0.6129(4) 0.0405(18) Uani 1 1 d . . .
H23 H 0.3562 0.6956 0.6443 0.049 Uiso 1 1 calc R . .
C24 C 0.2609(4) 0.6942(6) 0.6494(5) 0.0426(19) Uani 1 1 d . . .
H24 H 0.2577 0.7319 0.7054 0.051 Uiso 1 1 calc R . .
C25 C 0.2067(4) 0.6602(6) 0.6045(5) 0.0391(18) Uani 1 1 d . . .
H25 H 0.1662 0.6743 0.6298 0.047 Uiso 1 1 calc R . .
C26 C 0.2114(3) 0.6061(5) 0.5237(4) 0.0346(17) Uani 1 1 d . . .
H26 H 0.1741 0.5815 0.4937 0.042 Uiso 1 1 calc R . .
C27 C 0.2121(3) 0.4255(5) 0.3643(4) 0.0284(16) Uani 1 1 d . . .
C28 C 0.1970(3) 0.3499(6) 0.4340(5) 0.0365(17) Uani 1 1 d . . .
H28 H 0.2209 0.3534 0.4874 0.044 Uiso 1 1 calc R . .
C29 C 0.1482(3) 0.2705(6) 0.4267(6) 0.052(2) Uani 1 1 d . . .
H29 H 0.1389 0.2190 0.4745 0.062 Uiso 1 1 calc R . .
C30 C 0.1131(3) 0.2655(6) 0.3506(8) 0.053(3) Uani 1 1 d . . .
H30 H 0.0790 0.2114 0.3459 0.064 Uiso 1 1 calc R . .
C31 C 0.1272(3) 0.3383(8) 0.2815(6) 0.054(2) Uani 1 1 d . . .
H31 H 0.1029 0.3336 0.2286 0.064 Uiso 1 1 calc R . .
C32 C 0.1766(3) 0.4194(6) 0.2867(5) 0.0337(16) Uani 1 1 d . . .
H32 H 0.1858 0.4697 0.2381 0.040 Uiso 1 1 calc R . .
C33 C 0.2629(3) 0.6522(5) 0.3026(4) 0.0275(15) Uani 1 1 d . . .
C34 C 0.2021(3) 0.7043(5) 0.3058(4) 0.0344(18) Uani 1 1 d . . .
H34 H 0.1694 0.6714 0.3413 0.041 Uiso 1 1 calc R . .
C35 C 0.1912(4) 0.8050(6) 0.2559(5) 0.0434(19) Uani 1 1 d . . .
H35 H 0.1501 0.8393 0.2552 0.052 Uiso 1 1 calc R . .
C36 C 0.2392(4) 0.8554(6) 0.2073(4) 0.0427(19) Uani 1 1 d . . .
H36 H 0.2312 0.9256 0.1752 0.051 Uiso 1 1 calc R . .
C37 C 0.2988(4) 0.8057(6) 0.2046(4) 0.0423(18) Uani 1 1 d . . .
H37 H 0.3316 0.8400 0.1701 0.051 Uiso 1 1 calc R . .
C38 C 0.3099(3) 0.7036(5) 0.2540(4) 0.0341(16) Uani 1 1 d . . .
H38 H 0.3510 0.6693 0.2537 0.041 Uiso 1 1 calc R . .
C39 C 0.5000 0.0000 0.8205(7) 0.050(3) Uani 1 2 d S . .
H39A H 0.4682 -0.0381 0.8593 0.059 Uiso 0.50 1 calc PR . .
H39B H 0.5318 0.0381 0.8593 0.059 Uiso 0.50 1 calc PR . .
Cl1 Cl 0.46239(11) 0.1078(3) 0.7583(2) 0.1064(11) Uani 1 1 d . . .
P2 P 0.5000 0.5000 0.68680(16) 0.0349(6) Uani 1 2 d S . .
F1 F 0.5000 0.5000 0.7853(5) 0.241(9) Uani 1 2 d S . .
F2 F 0.4815(4) 0.6315(5) 0.6866(4) 0.139(3) Uani 1 1 d . . .
F3 F 0.4339(4) 0.4524(8) 0.6793(7) 0.179(4) Uani 1 1 d . . .
F4 F 0.5000 0.5000 0.5817(5) 0.120(3) Uani 1 2 d S . .
P3 P 0.5000 0.0000 0.08948(18) 0.0425(7) Uani 1 2 d S . .
F5 F 0.5491(2) 0.1089(4) 0.0917(3) 0.0592(12) Uani 1 1 d . . .
F6 F 0.45810(19) 0.0621(4) 0.1641(3) 0.0508(11) Uani 1 1 d . . .
F7 F 0.4584(2) 0.0622(4) 0.0156(3) 0.0739(15) Uani 1 1 d . . .

loop_
_atom_site_aniso_label
_atom_site_aniso_U_11
_atom_site_aniso_U_22
_atom_site_aniso_U_33
_atom_site_aniso_U_23
_atom_site_aniso_U_13
_atom_site_aniso_U_12
Re1 0.02211(10) 0.01755(9) 0.02622(9) -0.0004(2) 0.0002(2) -0.00021(10)
P1 0.0239(9) 0.0212(8) 0.0268(8) -0.0014(7) -0.0022(7) 0.0026(7)
O1 0.026(2) 0.026(3) 0.034(3) 0.0004(18) 0.0007(19) 0.0016(18)
N1 0.022(3) 0.020(3) 0.025(3) -0.001(2) -0.001(2) -0.002(2)
C1 0.030(3) 0.025(3) 0.027(3) 0.001(3) 0.008(3) -0.001(3)
O2 0.0248(18) 0.0205(18) 0.021(2) -0.003(2) 0.000(2) -0.0057(14)
N2 0.023(3) 0.018(3) 0.031(3) -0.007(2) -0.004(2) 0.002(2)
C2 0.029(4) 0.028(4) 0.029(4) 0.002(3) 0.004(3) 0.005(3)
O3 0.030(2) 0.023(2) 0.030(3) 0.0019(18) 0.0014(19) -0.0014(16)
C3 0.022(4) 0.023(4) 0.034(4) 0.002(3) 0.011(3) 0.000(3)
C4 0.020(3) 0.021(3) 0.029(4) 0.001(3) -0.006(2) -0.002(2)
C5 0.021(4) 0.022(4) 0.037(4) -0.010(3) 0.003(3) -0.005(3)
C6 0.031(4) 0.031(4) 0.024(3) -0.001(3) -0.003(3) -0.001(3)
C7 0.027(4) 0.023(3) 0.026(3) -0.001(3) -0.001(3) 0.004(3)
C8 0.016(3) 0.021(3) 0.025(3) 0.001(3) 0.006(2) 0.003(2)
C9 0.025(4) 0.039(4) 0.029(4) 0.000(3) 0.002(3) 0.002(3)
C10 0.063(5) 0.025(4) 0.030(4) 0.005(3) 0.009(4) -0.005(4)
C11 0.083(7) 0.027(4) 0.019(4) 0.010(3) 0.016(4) 0.000(4)
C12 0.051(5) 0.034(4) 0.034(4) 0.003(3) 0.022(4) 0.008(4)
C13 0.029(3) 0.033(3) 0.032(3) -0.008(4) -0.004(4) 0.007(2)
C14 0.040(4) 0.032(4) 0.056(5) -0.005(3) -0.016(4) 0.013(3)
C15 0.053(5) 0.038(4) 0.035(4) -0.002(3) -0.025(4) 0.008(4)
C16 0.030(4) 0.036(4) 0.037(4) -0.001(3) -0.009(3) 0.002(3)
C17 0.029(4) 0.027(4) 0.027(3) 0.007(3) -0.003(3) 0.001(3)
C18 0.039(4) 0.026(4) 0.044(4) 0.014(3) 0.008(3) 0.000(3)
C19 0.032(4) 0.025(4) 0.034(4) 0.002(3) -0.003(3) -0.004(3)
C20 0.033(3) 0.015(3) 0.032(3) 0.002(3) -0.001(2) 0.001(3)
C21 0.035(4) 0.016(3) 0.034(3) -0.002(3) -0.001(3) 0.003(3)
C22 0.040(4) 0.022(3) 0.031(4) 0.006(3) -0.003(3) 0.002(3)
C23 0.052(5) 0.032(4) 0.038(4) -0.011(3) -0.007(4) -0.011(4)
C24 0.072(6) 0.025(4) 0.030(4) -0.001(3) 0.010(4) -0.005(4)
C25 0.043(5) 0.031(4) 0.043(4) 0.005(3) 0.010(4) 0.006(3)
C26 0.040(4) 0.031(4) 0.034(4) -0.004(3) -0.001(3) 0.007(3)
C27 0.017(3) 0.028(3) 0.040(4) -0.005(3) 0.007(3) 0.007(3)
C28 0.026(4) 0.031(4) 0.053(5) 0.001(3) 0.003(3) 0.003(3)
C29 0.038(5) 0.026(4) 0.092(7) -0.004(4) 0.015(4) -0.005(4)
C30 0.033(4) 0.045(4) 0.080(9) -0.024(5) 0.016(5) -0.015(3)
C31 0.026(5) 0.070(6) 0.065(6) -0.041(5) -0.003(4) 0.011(4)
C32 0.024(4) 0.037(4) 0.040(4) -0.012(3) 0.001(3) 0.009(4)
C33 0.034(4) 0.020(3) 0.029(3) -0.004(2) -0.009(3) 0.006(3)
C34 0.043(4) 0.024(4) 0.036(4) -0.004(3) -0.004(3) 0.007(3)
C35 0.050(5) 0.039(5) 0.041(4) -0.007(4) -0.018(4) 0.018(4)
C36 0.078(6) 0.015(4) 0.034(4) -0.001(3) -0.024(4) -0.002(4)
C37 0.060(5) 0.028(4) 0.038(4) 0.009(3) -0.006(4) -0.002(4)
C38 0.041(4) 0.025(4) 0.036(4) 0.002(3) -0.006(3) 0.002(3)
C39 0.044(6) 0.076(7) 0.029(7) 0.000 0.000 -0.014(5)
Cl1 0.0460(14) 0.145(3) 0.129(2) 0.079(2) -0.0092(14) -0.0141(16)
P2 0.0439(17) 0.0324(15) 0.0286(14) 0.000 0.000 -0.0079(12)
F1 0.65(3) 0.057(6) 0.017(4) 0.000 0.000 -0.096(10)
F2 0.282(10) 0.050(4) 0.085(5) 0.011(3) 0.053(5) 0.049(5)
F3 0.083(6) 0.205(9) 0.249(11) -0.017(8) 0.034(6) -0.064(6)
F4 0.243(11) 0.061(5) 0.055(5) 0.000 0.000 -0.070(6)
P3 0.0512(18) 0.0390(17) 0.0372(15) 0.000 0.000 0.0136(14)
F5 0.058(3) 0.043(3) 0.076(3) 0.012(2) 0.020(2) -0.002(2)
F6 0.053(3) 0.051(3) 0.049(3) -0.014(2) 0.006(2) 0.005(2)
F7 0.097(4) 0.074(4) 0.051(3) -0.002(3) -0.013(3) 0.040(3)

loop_
_atom_type_symbol
_atom_type_description
_atom_type_scat_dispersion_real
_atom_type_scat_dispersion_imag
_atom_type_scat_source
C C 0.0033 0.0016 'International Tables Vol C Tables 4.2.6.8 and 6.1.1.4'
H H 0.0000 0.0000 'International Tables Vol C Tables 4.2.6.8 and 6.1.1.4'
N N 0.0061 0.0033 'International Tables Vol C Tables 4.2.6.8 and 6.1.1.4'
O O 0.0106 0.0060 'International Tables Vol C Tables 4.2.6.8 and 6.1.1.4'
F F 0.0171 0.0103 'International Tables Vol C Tables 4.2.6.8 and 6.1.1.4'
P P 0.1023 0.0942 'International Tables Vol C Tables 4.2.6.8 and 6.1.1.4'
Cl Cl 0.1484 0.1585 'International Tables Vol C Tables 4.2.6.8 and 6.1.1.4'
Re Re -1.0185 7.2310 'International Tables Vol C Tables 4.2.6.8 and 6.1.1.4'

loop_
_geom_angle_atom_site_label_1
_geom_angle_atom_site_label_2
_geom_angle_atom_site_label_3
_geom_angle
_geom_angle_site_symmetry_1
_geom_angle_site_symmetry_3
_geom_angle_publ_flag
O3 Re1 O2 165.6(2) . . ?
O3 Re1 O1 102.69(17) . . ?
O2 Re1 O1 91.61(19) . . ?
O3 Re1 N1 96.48(18) . . ?
O2 Re1 N1 84.50(17) . . ?
O1 Re1 N1 92.08(17) . . ?
O3 Re1 N2 85.88(18) . . ?
O2 Re1 N2 80.15(19) . . ?
O1 Re1 N2 168.84(16) . . ?
N1 Re1 N2 79.72(18) . . ?
O3 Re1 P1 91.95(13) . . ?
O2 Re1 P1 88.14(10) . . ?
O1 Re1 P1 82.92(12) . . ?
N1 Re1 P1 170.99(13) . . ?
N2 Re1 P1 104.15(13) . . ?
C27 P1 C21 104.6(3) . . ?
C27 P1 C33 107.4(3) . . ?
C21 P1 C33 102.7(3) . . ?
C27 P1 Re1 109.57(19) . . ?
C21 P1 Re1 118.9(2) . . ?
C33 P1 Re1 112.9(2) . . ?
C1 O1 Re1 124.8(4) . . ?
C3 N1 C4 122.3(5) . . ?
C3 N1 Re1 122.6(5) . . ?
C4 N1 Re1 115.1(4) . . ?
O1 C1 C9 116.1(5) . . ?
O1 C1 C2 125.5(5) . . ?
C9 C1 C2 118.4(5) . . ?
C8 O2 Re1 141.1(4) . . ?
C5 N2 C6 111.6(5) . . ?
C5 N2 Re1 108.4(4) . . ?
C6 N2 Re1 115.8(3) . . ?
C5 N2 H2 106.8 . . ?
C6 N2 H2 106.8 . . ?
Re1 N2 H2 106.8 . . ?
C12 C2 C1 118.6(6) . . ?
C12 C2 C3 116.8(6) . . ?
C1 C2 C3 124.5(6) . . ?
N1 C3 C2 127.6(6) . . ?
N1 C3 H3 116.2 . . ?
C2 C3 H3 116.2 . . ?
C5 C4 C13 120.0(6) . . ?
C5 C4 N1 116.0(5) . . ?
C13 C4 N1 124.0(6) . . ?
C4 C5 C16 119.7(6) . . ?
C4 C5 N2 120.2(6) . . ?
C16 C5 N2 120.1(6) . . ?
C7 C6 N2 111.7(5) . . ?
C7 C6 H6A 109.3 . . ?
N2 C6 H6A 109.3 . . ?
C7 C6 H6B 109.3 . . ?
N2 C6 H6B 109.3 . . ?
H6A C6 H6B 107.9 . . ?
C17 C7 C8 119.1(6) . . ?
C17 C7 C6 120.2(5) . . ?
C8 C7 C6 120.7(5) . . ?
O2 C8 C20 119.8(5) . . ?
O2 C8 C7 120.3(5) . . ?
C20 C8 C7 119.9(5) . . ?
C10 C9 C1 120.4(6) . . ?
C10 C9 H9 119.8 . . ?
C1 C9 H9 119.8 . . ?
C11 C10 C9 121.3(7) . . ?
C11 C10 H10 119.3 . . ?
C9 C10 H10 119.3 . . ?
C10 C11 C12 119.7(7) . . ?
C10 C11 H11 120.1 . . ?
C12 C11 H11 120.1 . . ?
C11 C12 C2 121.5(7) . . ?
C11 C12 H12 119.2 . . ?
C2 C12 H12 119.2 . . ?
C14 C13 C4 119.7(7) . . ?
C14 C13 H13 120.2 . . ?
C4 C13 H13 120.2 . . ?
C13 C14 C15 121.6(7) . . ?
C13 C14 H14 119.2 . . ?
C15 C14 H14 119.2 . . ?
C14 C15 C16 119.7(6) . . ?
C14 C15 H15 120.2 . . ?
C16 C15 H15 120.2 . . ?
C15 C16 C5 119.3(6) . . ?
C15 C16 H16 120.4 . . ?
C5 C16 H16 120.4 . . ?
C7 C17 C18 121.6(6) . . ?
C7 C17 H17 119.2 . . ?
C18 C17 H17 119.2 . . ?
C17 C18 C19 119.2(6) . . ?
C17 C18 H18 120.4 . . ?
C19 C18 H18 120.4 . . ?
C20 C19 C18 120.2(6) . . ?
C20 C19 H19 119.9 . . ?
C18 C19 H19 119.9 . . ?
C19 C20 C8 120.1(6) . . ?
C19 C20 H20 119.9 . . ?
C8 C20 H20 119.9 . . ?
C22 C21 C26 118.5(6) . . ?
C22 C21 P1 120.0(5) . . ?
C26 C21 P1 121.4(5) . . ?
C21 C22 C23 120.5(6) . . ?
C21 C22 H22 119.7 . . ?
C23 C22 H22 119.7 . . ?
C24 C23 C22 120.8(7) . . ?
C24 C23 H23 119.6 . . ?
C22 C23 H23 119.6 . . ?
C23 C24 C25 119.7(7) . . ?
C23 C24 H24 120.2 . . ?
C25 C24 H24 120.2 . . ?
C26 C25 C24 120.2(7) . . ?
C26 C25 H25 119.9 . . ?
C24 C25 H25 119.9 . . ?
C25 C26 C21 120.3(7) . . ?
C25 C26 H26 119.8 . . ?
C21 C26 H26 119.8 . . ?
C32 C27 C28 118.8(6) . . ?
C32 C27 P1 121.4(5) . . ?
C28 C27 P1 119.7(5) . . ?
C29 C28 C27 121.0(7) . . ?
C29 C28 H28 119.5 . . ?
C27 C28 H28 119.5 . . ?
C30 C29 C28 120.0(8) . . ?
C30 C29 H29 120.0 . . ?
C28 C29 H29 120.0 . . ?
C31 C30 C29 119.9(7) . . ?
C31 C30 H30 120.0 . . ?
C29 C30 H30 120.0 . . ?
C30 C31 C32 121.4(8) . . ?
C30 C31 H31 119.3 . . ?
C32 C31 H31 119.3 . . ?
C27 C32 C31 118.8(7) . . ?
C27 C32 H32 120.6 . . ?
C31 C32 H32 120.6 . . ?
C38 C33 C34 119.8(6) . . ?
C38 C33 P1 121.4(5) . . ?
C34 C33 P1 118.4(5) . . ?
C35 C34 C33 118.5(7) . . ?
C35 C34 H34 120.8 . . ?
C33 C34 H34 120.8 . . ?
C36 C35 C34 120.7(7) . . ?
C36 C35 H35 119.6 . . ?
C34 C35 H35 119.6 . . ?
C35 C36 C37 121.1(7) . . ?
C35 C36 H36 119.5 . . ?
C37 C36 H36 119.5 . . ?
C36 C37 C38 118.5(7) . . ?
C36 C37 H37 120.8 . . ?
C38 C37 H37 120.8 . . ?
C33 C38 C37 121.4(7) . . ?
C33 C38 H38 119.3 . . ?
C37 C38 H38 119.3 . . ?
Cl1 C39 Cl1 114.5(7) . 2_655 ?
Cl1 C39 H39A 108.6 . . ?
Cl1 C39 H39A 108.6 2_655 . ?
Cl1 C39 H39B 108.6 . . ?
Cl1 C39 H39B 108.6 2_655 . ?
H39A C39 H39B 107.6 . . ?
F1 P2 F3 94.3(4) . 2_665 ?
F1 P2 F3 94.3(4) . . ?
F3 P2 F3 171.3(8) 2_665 . ?
F1 P2 F2 90.1(2) . 2_665 ?
F3 P2 F2 96.7(5) 2_665 2_665 ?
F3 P2 F2 83.3(5) . 2_665 ?
F1 P2 F2 90.1(2) . . ?
F3 P2 F2 83.3(5) 2_665 . ?
F3 P2 F2 96.7(5) . . ?
F2 P2 F2 179.8(5) 2_665 . ?
F1 P2 F4 180.000(3) . . ?
F3 P2 F4 85.7(4) 2_665 . ?
F3 P2 F4 85.7(4) . . ?
F2 P2 F4 89.9(2) 2_665 . ?
F2 P2 F4 89.9(2) . . ?
F7 P3 F7 90.6(4) 2_655 . ?
F7 P3 F6 179.7(3) 2_655 . ?
F7 P3 F6 89.6(2) . . ?
F7 P3 F6 89.6(2) 2_655 2_655 ?
F7 P3 F6 179.7(3) . 2_655 ?
F6 P3 F6 90.2(3) . 2_655 ?
F7 P3 F5 91.5(3) 2_655 2_655 ?
F7 P3 F5 90.2(2) . 2_655 ?
F6 P3 F5 88.3(2) . 2_655 ?
F6 P3 F5 90.0(2) 2_655 2_655 ?
F7 P3 F5 90.2(2) 2_655 . ?
F7 P3 F5 91.5(3) . . ?
F6 P3 F5 90.0(2) . . ?
F6 P3 F5 88.3(2) 2_655 . ?
F5 P3 F5 177.6(4) 2_655 . ?

loop_
_geom_bond_atom_site_label_1
_geom_bond_atom_site_label_2
_geom_bond_distance
_geom_bond_site_symmetry_2
_geom_bond_publ_flag
Re1 O3 1.697(4) . ?
Re1 O2 1.943(3) . ?
Re1 O1 1.973(4) . ?
Re1 N1 2.087(5) . ?
Re1 N2 2.199(5) . ?
Re1 P1 2.4923(16) . ?
P1 C27 1.812(6) . ?
P1 C21 1.816(6) . ?
P1 C33 1.842(6) . ?
O1 C1 1.349(7) . ?
N1 C3 1.283(8) . ?
N1 C4 1.434(7) . ?
C1 C9 1.410(8) . ?
C1 C2 1.415(8) . ?
O2 C8 1.366(7) . ?
N2 C5 1.466(8) . ?
N2 C6 1.511(7) . ?
N2 H2 0.9300 . ?
C2 C12 1.402(8) . ?
C2 C3 1.434(9) . ?
C3 H3 0.9500 . ?
C4 C5 1.379(8) . ?
C4 C13 1.405(7) . ?
C5 C16 1.412(9) . ?
C6 C7 1.511(8) . ?
C6 H6A 0.9900 . ?
C6 H6B 0.9900 . ?
C7 C17 1.373(8) . ?
C7 C8 1.387(8) . ?
C8 C20 1.384(8) . ?
C9 C10 1.370(9) . ?
C9 H9 0.9500 . ?
C10 C11 1.366(10) . ?
C10 H10 0.9500 . ?
C11 C12 1.368(10) . ?
C11 H11 0.9500 . ?
C12 H12 0.9500 . ?
C13 C14 1.351(10) . ?
C13 H13 0.9500 . ?
C14 C15 1.385(10) . ?
C14 H14 0.9500 . ?
C15 C16 1.389(9) . ?
C15 H15 0.9500 . ?
C16 H16 0.9500 . ?
C17 C18 1.374(8) . ?
C17 H17 0.9500 . ?
C18 C19 1.383(8) . ?
C18 H18 0.9500 . ?
C19 C20 1.377(8) . ?
C19 H19 0.9500 . ?
C20 H20 0.9500 . ?
C21 C22 1.372(8) . ?
C21 C26 1.407(9) . ?
C22 C23 1.381(8) . ?
C22 H22 0.9500 . ?
C23 C24 1.362(9) . ?
C23 H23 0.9500 . ?
C24 C25 1.383(9) . ?
C24 H24 0.9500 . ?
C25 C26 1.368(9) . ?
C25 H25 0.9500 . ?
C26 H26 0.9500 . ?
C27 C32 1.390(8) . ?
C27 C28 1.396(9) . ?
C28 C29 1.373(9) . ?
C28 H28 0.9500 . ?
C29 C30 1.366(13) . ?
C29 H29 0.9500 . ?
C30 C31 1.365(12) . ?
C30 H30 0.9500 . ?
C31 C32 1.392(10) . ?
C31 H31 0.9500 . ?
C32 H32 0.9500 . ?
C33 C38 1.363(8) . ?
C33 C34 1.413(8) . ?
C34 C35 1.390(9) . ?
C34 H34 0.9500 . ?
C35 C36 1.375(10) . ?
C35 H35 0.9500 . ?
C36 C37 1.377(10) . ?
C36 H36 0.9500 . ?
C37 C38 1.400(9) . ?
C37 H37 0.9500 . ?
C38 H38 0.9500 . ?
C39 Cl1 1.736(6) . ?
C39 Cl1 1.736(6) 2_655 ?
C39 H39A 0.9900 . ?
C39 H39B 0.9900 . ?
P2 F1 1.486(7) . ?
P2 F3 1.499(7) 2_665 ?
P2 F3 1.499(7) . ?
P2 F2 1.547(5) 2_665 ?
P2 F2 1.547(5) . ?
P2 F4 1.586(7) . ?
P3 F7 1.585(5) 2_655 ?
P3 F7 1.585(5) . ?
P3 F6 1.596(4) . ?
P3 F6 1.596(4) 2_655 ?
P3 F5 1.614(4) 2_655 ?
P3 F5 1.614(4) . ?

loop_
_geom_torsion_atom_site_label_1
_geom_torsion_atom_site_label_2
_geom_torsion_atom_site_label_3
_geom_torsion_atom_site_label_4
_geom_torsion
_geom_torsion_site_symmetry_1
_geom_torsion_site_symmetry_2
_geom_torsion_site_symmetry_3
_geom_torsion_site_symmetry_4
_geom_torsion_publ_flag
O3 Re1 P1 C27 -179.6(3) . . . . ?
O2 Re1 P1 C27 -14.0(3) . . . . ?
O1 Re1 P1 C27 77.9(2) . . . . ?
N1 Re1 P1 C27 21.2(9) . . . . ?
N2 Re1 P1 C27 -93.4(2) . . . . ?
O3 Re1 P1 C21 -59.5(3) . . . . ?
O2 Re1 P1 C21 106.1(3) . . . . ?
O1 Re1 P1 C21 -162.0(3) . . . . ?
N1 Re1 P1 C21 141.3(9) . . . . ?
N2 Re1 P1 C21 26.8(3) . . . . ?
O3 Re1 P1 C33 60.8(2) . . . . ?
O2 Re1 P1 C33 -133.6(3) . . . . ?
O1 Re1 P1 C33 -41.7(2) . . . . ?
N1 Re1 P1 C33 -98.4(9) . . . . ?
N2 Re1 P1 C33 147.1(2) . . . . ?
O3 Re1 O1 C1 78.9(4) . . . . ?
O2 Re1 O1 C1 -102.8(4) . . . . ?
N1 Re1 O1 C1 -18.2(4) . . . . ?
N2 Re1 O1 C1 -60.6(11) . . . . ?
P1 Re1 O1 C1 169.3(4) . . . . ?
O3 Re1 N1 C3 -87.5(5) . . . . ?
O2 Re1 N1 C3 107.0(5) . . . . ?
O1 Re1 N1 C3 15.6(5) . . . . ?
N2 Re1 N1 C3 -172.1(5) . . . . ?
P1 Re1 N1 C3 71.6(11) . . . . ?
O3 Re1 N1 C4 90.7(4) . . . . ?
O2 Re1 N1 C4 -74.9(4) . . . . ?
O1 Re1 N1 C4 -166.3(4) . . . . ?
N2 Re1 N1 C4 6.1(4) . . . . ?
P1 Re1 N1 C4 -110.2(9) . . . . ?
Re1 O1 C1 C9 -168.0(4) . . . . ?
Re1 O1 C1 C2 13.5(8) . . . . ?
O3 Re1 O2 C8 -8.4(10) . . . . ?
O1 Re1 O2 C8 178.2(5) . . . . ?
N1 Re1 O2 C8 86.3(5) . . . . ?
N2 Re1 O2 C8 5.8(5) . . . . ?
P1 Re1 O2 C8 -98.9(5) . . . . ?
O3 Re1 N2 C5 -101.0(4) . . . . ?
O2 Re1 N2 C5 82.5(4) . . . . ?
O1 Re1 N2 C5 39.6(11) . . . . ?
N1 Re1 N2 C5 -3.6(4) . . . . ?
P1 Re1 N2 C5 168.1(3) . . . . ?
O3 Re1 N2 C6 132.7(4) . . . . ?
O2 Re1 N2 C6 -43.8(4) . . . . ?
O1 Re1 N2 C6 -86.7(10) . . . . ?
N1 Re1 N2 C6 -130.0(4) . . . . ?
P1 Re1 N2 C6 41.7(4) . . . . ?
O1 C1 C2 C12 176.4(6) . . . . ?
C9 C1 C2 C12 -2.0(9) . . . . ?
O1 C1 C2 C3 1.0(10) . . . . ?
C9 C1 C2 C3 -177.5(6) . . . . ?
C4 N1 C3 C2 174.2(6) . . . . ?
Re1 N1 C3 C2 -7.8(9) . . . . ?
C12 C2 C3 N1 -179.2(7) . . . . ?
C1 C2 C3 N1 -3.7(11) . . . . ?
C3 N1 C4 C5 170.6(6) . . . . ?
Re1 N1 C4 C5 -7.6(6) . . . . ?
C3 N1 C4 C13 -8.5(9) . . . . ?
Re1 N1 C4 C13 173.4(4) . . . . ?
C13 C4 C5 C16 3.1(9) . . . . ?
N1 C4 C5 C16 -176.0(5) . . . . ?
C13 C4 C5 N2 -176.6(5) . . . . ?
N1 C4 C5 N2 4.4(8) . . . . ?
C6 N2 C5 C4 129.5(6) . . . . ?
Re1 N2 C5 C4 0.8(7) . . . . ?
C6 N2 C5 C16 -50.2(7) . . . . ?
Re1 N2 C5 C16 -178.9(5) . . . . ?
C5 N2 C6 C7 -57.5(6) . . . . ?
Re1 N2 C6 C7 67.2(5) . . . . ?
N2 C6 C7 C17 137.4(6) . . . . ?
N2 C6 C7 C8 -42.6(8) . . . . ?
Re1 O2 C8 C20 -164.5(4) . . . . ?
Re1 O2 C8 C7 14.5(9) . . . . ?
C17 C7 C8 O2 -178.3(5) . . . . ?
C6 C7 C8 O2 1.8(8) . . . . ?
C17 C7 C8 C20 0.7(9) . . . . ?
C6 C7 C8 C20 -179.2(5) . . . . ?
O1 C1 C9 C10 -176.2(6) . . . . ?
C2 C1 C9 C10 2.4(9) . . . . ?
C1 C9 C10 C11 -1.7(10) . . . . ?
C9 C10 C11 C12 0.6(11) . . . . ?
C10 C11 C12 C2 -0.3(11) . . . . ?
C1 C2 C12 C11 1.1(10) . . . . ?
C3 C2 C12 C11 176.8(7) . . . . ?
C5 C4 C13 C14 -2.0(9) . . . . ?
N1 C4 C13 C14 177.0(6) . . . . ?
C4 C13 C14 C15 -0.8(10) . . . . ?
C13 C14 C15 C16 2.4(11) . . . . ?
C14 C15 C16 C5 -1.2(11) . . . . ?
C4 C5 C16 C15 -1.5(10) . . . . ?
N2 C5 C16 C15 178.2(6) . . . . ?
C8 C7 C17 C18 -1.1(9) . . . . ?
C6 C7 C17 C18 178.8(6) . . . . ?
C7 C17 C18 C19 0.8(10) . . . . ?
C17 C18 C19 C20 -0.1(9) . . . . ?
C18 C19 C20 C8 -0.3(9) . . . . ?
O2 C8 C20 C19 179.0(5) . . . . ?
C7 C8 C20 C19 0.0(9) . . . . ?
C27 P1 C21 C22 150.2(5) . . . . ?
C33 P1 C21 C22 -97.8(5) . . . . ?
Re1 P1 C21 C22 27.6(6) . . . . ?
C27 P1 C21 C26 -32.8(6) . . . . ?
C33 P1 C21 C26 79.2(5) . . . . ?
Re1 P1 C21 C26 -155.4(4) . . . . ?
C26 C21 C22 C23 -0.4(9) . . . . ?
P1 C21 C22 C23 176.7(5) . . . . ?
C21 C22 C23 C24 -0.9(10) . . . . ?
C22 C23 C24 C25 1.2(10) . . . . ?
C23 C24 C25 C26 -0.1(10) . . . . ?
C24 C25 C26 C21 -1.2(10) . . . . ?
C22 C21 C26 C25 1.5(9) . . . . ?
P1 C21 C26 C25 -175.6(5) . . . . ?
C21 P1 C27 C32 137.8(5) . . . . ?
C33 P1 C27 C32 29.2(6) . . . . ?
Re1 P1 C27 C32 -93.7(5) . . . . ?
C21 P1 C27 C28 -44.6(6) . . . . ?
C33 P1 C27 C28 -153.2(5) . . . . ?
Re1 P1 C27 C28 83.8(5) . . . . ?
C32 C27 C28 C29 0.2(10) . . . . ?
P1 C27 C28 C29 -177.4(5) . . . . ?
C27 C28 C29 C30 -0.7(10) . . . . ?
C28 C29 C30 C31 1.0(11) . . . . ?
C29 C30 C31 C32 -0.7(12) . . . . ?
C28 C27 C32 C31 0.1(9) . . . . ?
P1 C27 C32 C31 177.7(5) . . . . ?
C30 C31 C32 C27 0.1(10) . . . . ?
C27 P1 C33 C38 -140.7(5) . . . . ?
C21 P1 C33 C38 109.4(5) . . . . ?
Re1 P1 C33 C38 -19.8(6) . . . . ?
C27 P1 C33 C34 46.2(5) . . . . ?
C21 P1 C33 C34 -63.8(5) . . . . ?
Re1 P1 C33 C34 167.0(4) . . . . ?
C38 C33 C34 C35 2.7(9) . . . . ?
P1 C33 C34 C35 175.9(5) . . . . ?
C33 C34 C35 C36 -2.7(9) . . . . ?
C34 C35 C36 C37 2.0(10) . . . . ?
C35 C36 C37 C38 -1.3(10) . . . . ?
C34 C33 C38 C37 -2.0(9) . . . . ?
P1 C33 C38 C37 -175.0(5) . . . . ?
C36 C37 C38 C33 1.3(10) . . . . ?
